data_4125539
loop_
_publ_author_name
'Raut, Vivek S.'
'Jean, Marion'
'Vanthuyne, Nicolas'
'Roussel, Christian'
'Constantieux, Thierry'
'Bressy, Cyril'
'Bugaut, Xavier'
'Bonne, Damien'
'Rodriguez, Jean'

_publ_section_title
;
 Enantioselective Syntheses of Furan Atropisomers by an Oxidative
 Central-to-Axial Chirality Conversion Strategy.
;
_journal_issue 6
_journal_name_full 'Journal of the American Chemical Society'
_journal_page_first 2140
_journal_page_last 2143
_journal_paper_doi 10.1021/jacs.6b11079
_journal_volume 139
_journal_year 2017
_chemical_absolute_configuration ad
_chemical_formula_moiety 'C22 H13 N O6, C2 H3 N'
_chemical_formula_sum 'C24 H16 N2 O6'
_chemical_formula_weight 428.39
_space_group_crystal_system orthorhombic
_space_group_IT_number 19
_space_group_name_Hall 'P 2ac 2ab'
_space_group_name_H-M_alt 'P 21 21 21'
_symmetry_space_group_name_Hall 'P 2ac 2ab'
_symmetry_space_group_name_H-M 'P 21 21 21'
_atom_sites_solution_hydrogens geom
_atom_sites_solution_primary direct
_audit_creation_date 2016-03-01
_audit_creation_method
;
Olex2 1.2
(compiled 2016.02.16 svn.r3265 for OlexSys, GUI svn.r5155)
;
_cell_angle_alpha 90
_cell_angle_beta 90
_cell_angle_gamma 90
_cell_formula_units_Z 4
_cell_length_a 6.75939(9)
_cell_length_b 10.99247(11)
_cell_length_c 27.3555(3)
_cell_measurement_reflns_used 11262
_cell_measurement_temperature 293
_cell_measurement_theta_max 68.8000
_cell_measurement_theta_min 3.8170
_cell_volume 2032.58(4)
_computing_cell_refinement
;
CrysAlisPro, Agilent Technologies,
Version 1.171.37.35 (release 13-08-2014 CrysAlis171 .NET)
(compiled Aug 13 2014,18:06:01)
;
_computing_data_collection
;
CrysAlisPro, Agilent Technologies,
Version 1.171.37.35 (release 13-08-2014 CrysAlis171 .NET)
(compiled Aug 13 2014,18:06:01)
;
_computing_data_reduction
;
CrysAlisPro, Agilent Technologies,
Version 1.171.37.35 (release 13-08-2014 CrysAlis171 .NET)
(compiled Aug 13 2014,18:06:01)
;
_computing_molecular_graphics 'Olex2 (Dolomanov et al., 2009)'
_computing_publication_material 'Olex2 (Dolomanov et al., 2009)'
_computing_structure_refinement 'ShelXL (Sheldrick, 2015)'
_computing_structure_solution 'ShelXS (Sheldrick, 2008)'
_diffrn_ambient_temperature 293
_diffrn_detector 'CCD plate'
_diffrn_detector_area_resol_mean 5.3048
_diffrn_detector_type AtlasS2
_diffrn_measured_fraction_theta_full 0.993
_diffrn_measured_fraction_theta_max 0.989
_diffrn_measurement_details
;
#__ type_ start__ end____ width___ exp.time_
  1 omega -133.00    5.00   1.0000    1.0000
omega____ theta____ kappa____ phi______ frames
    -      -36.6014  -77.0000  120.0000 138

#__ type_ start__ end____ width___ exp.time_
  2 omega -128.00  -79.00   1.0000    1.0000
omega____ theta____ kappa____ phi______ frames
    -      -36.6014  -99.0000   90.0000 49

#__ type_ start__ end____ width___ exp.time_
  3 omega -124.00  -73.00   1.0000    1.0000
omega____ theta____ kappa____ phi______ frames
    -      -36.6014 -125.0000 -120.0000 51

#__ type_ start__ end____ width___ exp.time_
  4 omega   23.00  101.00   1.0000    1.0000
omega____ theta____ kappa____ phi______ frames
    -       36.6014 -125.0000   90.0000 78

#__ type_ start__ end____ width___ exp.time_
  5 omega   15.00  146.00   1.0000   10.0000
omega____ theta____ kappa____ phi______ frames
    -      104.7667  -63.0000   30.0000 131

#__ type_ start__ end____ width___ exp.time_
  6 omega   17.00   93.00   1.0000   10.0000
omega____ theta____ kappa____ phi______ frames
    -      104.7667  -38.0000  120.0000 76

#__ type_ start__ end____ width___ exp.time_
  7 omega   15.00   93.00   1.0000   10.0000
omega____ theta____ kappa____ phi______ frames
    -      104.7667  -25.0000  150.0000 78

#__ type_ start__ end____ width___ exp.time_
  8 omega   15.00   93.00   1.0000   10.0000
omega____ theta____ kappa____ phi______ frames
    -      104.7667  -25.0000   30.0000 78

#__ type_ start__ end____ width___ exp.time_
  9 omega   16.00  115.00   1.0000   10.0000
omega____ theta____ kappa____ phi______ frames
    -      104.7667 -111.0000   60.0000 99

#__ type_ start__ end____ width___ exp.time_
 10 omega   17.00   93.00   1.0000   10.0000
omega____ theta____ kappa____ phi______ frames
    -      104.7667  -38.0000  -90.0000 76

#__ type_ start__ end____ width___ exp.time_
 11 omega  100.00  178.00   1.0000   10.0000
omega____ theta____ kappa____ phi______ frames
    -      104.7667  111.0000   90.0000 78

#__ type_ start__ end____ width___ exp.time_
 12 omega   15.00  146.00   1.0000   10.0000
omega____ theta____ kappa____ phi______ frames
    -      104.7667  -63.0000  -30.0000 131

#__ type_ start__ end____ width___ exp.time_
 13 omega -124.00    6.00   1.0000    1.0000
omega____ theta____ kappa____ phi______ frames
    -      -36.6014  -38.0000  -90.0000 130

#__ type_ start__ end____ width___ exp.time_
 14 omega -125.00    3.00   1.0000    1.0000
omega____ theta____ kappa____ phi______ frames
    -      -36.6014  -57.0000 -180.0000 128

#__ type_ start__ end____ width___ exp.time_
 15 omega -124.00  -73.00   1.0000    1.0000
omega____ theta____ kappa____ phi______ frames
    -      -36.6014 -125.0000   30.0000 51

#__ type_ start__ end____ width___ exp.time_
 16 omega   36.00  137.00   1.0000   10.0000
omega____ theta____ kappa____ phi______ frames
    -      104.7667   25.0000   60.0000 101

#__ type_ start__ end____ width___ exp.time_
 17 omega   23.00  178.00   1.0000   10.0000
omega____ theta____ kappa____ phi______ frames
    -      104.7667   22.0000 -121.0000 155
;
_diffrn_measurement_device 'four-circle diffractometer'
_diffrn_measurement_device_type 'SuperNova, Dual, Cu at zero, AtlasS2'
_diffrn_measurement_method '\w scans'
_diffrn_orient_matrix_UB_11 -0.0585144000
_diffrn_orient_matrix_UB_12 0.0996384000
_diffrn_orient_matrix_UB_13 -0.0368590000
_diffrn_orient_matrix_UB_21 0.0271168000
_diffrn_orient_matrix_UB_22 -0.0909157000
_diffrn_orient_matrix_UB_23 -0.0423233000
_diffrn_orient_matrix_UB_31 -0.2186650000
_diffrn_orient_matrix_UB_32 -0.0379111000
_diffrn_orient_matrix_UB_33 0.0046491000
_diffrn_radiation_monochromator mirror
_diffrn_radiation_probe x-ray
_diffrn_radiation_type CuK\a
_diffrn_radiation_wavelength 1.54184
_diffrn_reflns_av_R_equivalents 0.0155
_diffrn_reflns_av_unetI/netI 0.0114
_diffrn_reflns_Laue_measured_fraction_full 0.993
_diffrn_reflns_Laue_measured_fraction_max 0.989
_diffrn_reflns_limit_h_max 6
_diffrn_reflns_limit_h_min -7
_diffrn_reflns_limit_k_max 13
_diffrn_reflns_limit_k_min -13
_diffrn_reflns_limit_l_max 32
_diffrn_reflns_limit_l_min -33
_diffrn_reflns_number 14402
_diffrn_reflns_point_group_measured_fraction_full 0.992
_diffrn_reflns_point_group_measured_fraction_max 0.984
_diffrn_reflns_theta_full 67.684
_diffrn_reflns_theta_max 68.877
_diffrn_reflns_theta_min 4.335
_diffrn_source 'sealed X-ray tube'
_diffrn_source_type 'SuperNova (Cu) X-ray Source'
_exptl_absorpt_coefficient_mu 0.854
_exptl_absorpt_correction_T_max 1.00000
_exptl_absorpt_correction_T_min 0.90614
_exptl_absorpt_correction_type multi-scan
_exptl_absorpt_process_details
;
CrysAlisPro, Agilent Technologies,
Version 1.171.37.35 (release 13-08-2014 CrysAlis171 .NET)
(compiled Aug 13 2014,18:06:01)
Empirical absorption correction using spherical harmonics,
 implemented in SCALE3 ABSPACK scaling algorithm.
;
_exptl_crystal_colour red
_exptl_crystal_colour_primary red
_exptl_crystal_density_diffrn 1.400
_exptl_crystal_description prism
_exptl_crystal_F_000 888
_exptl_crystal_size_max 0.38
_exptl_crystal_size_mid 0.2
_exptl_crystal_size_min 0.2
_refine_diff_density_max 0.119
_refine_diff_density_min -0.152
_refine_diff_density_rms 0.034
_refine_ls_abs_structure_details
;
 Flack x determined using 1501 quotients [(I+)-(I-)]/[(I+)+(I-)]
 (Parsons, Flack and Wagner, Acta Cryst. B69 (2013) 249-259).
;
_refine_ls_abs_structure_Flack -0.03(4)
_refine_ls_extinction_method none
_refine_ls_goodness_of_fit_ref 1.037
_refine_ls_hydrogen_treatment constr
_refine_ls_matrix_type full
_refine_ls_number_parameters 291
_refine_ls_number_reflns 3711
_refine_ls_number_restraints 0
_refine_ls_restrained_S_all 1.037
_refine_ls_R_factor_all 0.0305
_refine_ls_R_factor_gt 0.0301
_refine_ls_shift/su_max 0.000
_refine_ls_shift/su_mean 0.000
_refine_ls_structure_factor_coef Fsqd
_refine_ls_weighting_details 'w=1/[\s^2^(Fo^2^)+(0.0460P)^2^+0.2377P] where P=(Fo^2^+2Fc^2^)/3'
_refine_ls_weighting_scheme calc
_refine_ls_wR_factor_gt 0.0814
_refine_ls_wR_factor_ref 0.0818
_reflns_Friedel_coverage 0.709
_reflns_Friedel_fraction_full 0.990
_reflns_Friedel_fraction_max 0.977
_reflns_number_gt 3642
_reflns_number_total 3711
_reflns_threshold_expression 'I > 2\s(I)'
_cod_data_source_file ja6b11079_si_005.cif
_cod_data_source_block vsr2-134
_cod_depositor_comments 'Adding full bibliography for 4125539--4125541.cif.'
_cod_database_code 4125539
_shelxl_version_number 2014/6
_shelx_space_group_comment
;
The symmetry employed for this shelxl refinement is uniquely defined
by the following loop, which should always be used as a source of
symmetry information in preference to the above space-group names.
They are only intended as comments.
;
_reflns_odcompleteness_completeness 99.90
_reflns_odcompleteness_iscentric 1
_reflns_odcompleteness_theta 64.99
_olex2_refinement_description
;
1. Fixed Uiso
 At 1.2 times of:
  All C(H) groups
 At 1.5 times of:
  All C(H,H,H) groups
2.a Aromatic/amide H refined with riding coordinates:
 C5(H5), C6(H6), C7(H7), C8(H8), C14(H14), C15(H15), C16(H16), C17(H17),
 C19(H19), C20(H20)
2.b Idealised Me refined as rotating group:
 C22(H22A,H22B,H22C), C24(H24A,H24B,H24C)
;
_olex2_submission_special_instructions 'No special instructions were received'

loop_
_space_group_symop_operation_xyz
'x, y, z'
'-x+1/2, -y, z+1/2'
'x+1/2, -y+1/2, -z'
'-x, y+1/2, -z+1/2'

loop_
_atom_site_label
_atom_site_type_symbol
_atom_site_fract_x
_atom_site_fract_y
_atom_site_fract_z
_atom_site_U_iso_or_equiv
_atom_site_adp_type
_atom_site_occupancy
_atom_site_site_symmetry_order
_atom_site_calc_flag
_atom_site_refinement_flags_posn
O1 O 0.4216(3) 0.64394(14) 0.35555(5) 0.0627(4) Uani 1 1 d .
O2 O 0.3849(2) 0.74032(12) 0.42593(5) 0.0510(3) Uani 1 1 d .
O3 O 0.3467(2) 0.41493(12) 0.49558(4) 0.0492(3) Uani 1 1 d .
O4 O 0.3255(5) 0.18320(16) 0.50959(6) 0.0933(7) Uani 1 1 d .
O5 O 0.2958(4) 0.14435(15) 0.43258(6) 0.0772(6) Uani 1 1 d .
O6 O 0.0605(2) 0.45778(14) 0.34999(5) 0.0554(4) Uani 1 1 d .
N1 N 0.3191(4) 0.21443(16) 0.46672(6) 0.0601(5) Uani 1 1 d .
C1 C 0.3536(3) 0.39968(16) 0.41223(6) 0.0410(4) Uani 1 1 d .
C2 C 0.3683(3) 0.52414(17) 0.42672(6) 0.0408(4) Uani 1 1 d .
C3 C 0.3932(3) 0.63458(18) 0.39854(7) 0.0456(4) Uani 1 1 d .
C4 C 0.3768(3) 0.74241(19) 0.47652(8) 0.0484(4) Uani 1 1 d .
C5 C 0.3777(3) 0.8563(2) 0.49797(9) 0.0573(5) Uani 1 1 d .
H5 H 0.3786 0.9263 0.4789 0.069 Uiso 1 1 calc R
C6 C 0.3772(3) 0.8640(2) 0.54845(10) 0.0664(6) Uani 1 1 d .
H6 H 0.3772 0.9399 0.5634 0.080 Uiso 1 1 calc R
C7 C 0.3767(4) 0.7605(3) 0.57686(9) 0.0665(7) Uani 1 1 d .
H7 H 0.3795 0.7674 0.6107 0.080 Uiso 1 1 calc R
C8 C 0.3721(3) 0.6465(2) 0.55561(8) 0.0576(5) Uani 1 1 d .
H8 H 0.3696 0.5770 0.5749 0.069 Uiso 1 1 calc R
C9 C 0.3712(3) 0.63711(18) 0.50462(7) 0.0461(4) Uani 1 1 d .
C10 C 0.3633(3) 0.52791(17) 0.47658(7) 0.0427(4) Uani 1 1 d .
C11 C 0.3405(3) 0.33973(17) 0.45537(6) 0.0481(4) Uani 1 1 d .
C12 C 0.3570(3) 0.35366(16) 0.36137(6) 0.0417(4) Uani 1 1 d .
C13 C 0.5177(3) 0.28179(16) 0.34414(6) 0.0424(4) Uani 1 1 d .
C14 C 0.6792(3) 0.24624(19) 0.37366(7) 0.0518(5) Uani 1 1 d .
H14 H 0.6817 0.2688 0.4064 0.062 Uiso 1 1 calc R
C15 C 0.8316(4) 0.1794(2) 0.35500(9) 0.0629(6) Uani 1 1 d .
H15 H 0.9362 0.1567 0.3751 0.075 Uiso 1 1 calc R
C16 C 0.8315(4) 0.1444(2) 0.30538(9) 0.0675(6) Uani 1 1 d .
H16 H 0.9358 0.0986 0.2930 0.081 Uiso 1 1 calc R
C17 C 0.6802(4) 0.1772(2) 0.27577(8) 0.0601(6) Uani 1 1 d .
H17 H 0.6821 0.1541 0.2431 0.072 Uiso 1 1 calc R
C18 C 0.5191(3) 0.24619(17) 0.29385(7) 0.0476(4) Uani 1 1 d .
C19 C 0.3610(4) 0.28232(19) 0.26373(7) 0.0537(5) Uani 1 1 d .
H19 H 0.3603 0.2581 0.2312 0.064 Uiso 1 1 calc R
C20 C 0.2092(3) 0.3515(2) 0.28070(7) 0.0544(5) Uani 1 1 d .
H20 H 0.1067 0.3740 0.2599 0.065 Uiso 1 1 calc R
C21 C 0.2078(3) 0.38901(17) 0.33019(7) 0.0456(4) Uani 1 1 d .
C22 C -0.0885(4) 0.5047(2) 0.31844(9) 0.0642(6) Uani 1 1 d .
H22A H -0.1879 0.5451 0.3375 0.096 Uiso 1 1 calc GR
H22B H -0.1478 0.4391 0.3005 0.096 Uiso 1 1 calc GR
H22C H -0.0303 0.5616 0.2960 0.096 Uiso 1 1 calc GR
N2 N 0.5690(9) 0.6350(5) 0.67771(15) 0.152(2) Uani 1 1 d .
C23 C 0.7204(10) 0.5982(3) 0.66957(12) 0.1067(16) Uani 1 1 d .
C24 C 0.9167(10) 0.5511(3) 0.65895(17) 0.134(2) Uani 1 1 d .
H24A H 0.9062 0.4841 0.6366 0.201 Uiso 1 1 calc GR
H24B H 0.9776 0.5238 0.6887 0.201 Uiso 1 1 calc GR
H24C H 0.9959 0.6141 0.6446 0.201 Uiso 1 1 calc GR

loop_
_atom_site_aniso_label
_atom_site_aniso_U_11
_atom_site_aniso_U_22
_atom_site_aniso_U_33
_atom_site_aniso_U_23
_atom_site_aniso_U_13
_atom_site_aniso_U_12
O1 0.0901(12) 0.0520(8) 0.0460(8) 0.0045(6) 0.0019(7) -0.0017(8)
O2 0.0558(8) 0.0415(7) 0.0556(7) -0.0052(6) -0.0017(6) 0.0000(6)
O3 0.0654(9) 0.0484(7) 0.0338(6) -0.0053(5) 0.0042(6) 0.0001(6)
O4 0.176(2) 0.0622(10) 0.0422(8) 0.0105(7) 0.0171(12) -0.0007(13)
O5 0.1314(17) 0.0474(8) 0.0530(8) -0.0065(7) 0.0088(10) -0.0100(10)
O6 0.0527(8) 0.0645(9) 0.0491(7) -0.0070(7) -0.0048(6) 0.0068(7)
N1 0.0908(15) 0.0476(9) 0.0418(8) 0.0015(7) 0.0123(9) -0.0019(10)
C1 0.0429(9) 0.0426(9) 0.0374(8) -0.0026(7) 0.0005(7) -0.0009(7)
C2 0.0396(9) 0.0434(9) 0.0394(8) -0.0042(7) -0.0001(7) -0.0003(8)
C3 0.0451(10) 0.0429(9) 0.0488(10) -0.0037(8) -0.0029(8) 0.0010(8)
C4 0.0356(9) 0.0517(10) 0.0581(10) -0.0150(9) -0.0023(8) 0.0011(9)
C5 0.0428(10) 0.0514(11) 0.0777(15) -0.0183(10) -0.0003(10) -0.0013(9)
C6 0.0476(11) 0.0673(14) 0.0842(15) -0.0392(13) 0.0005(11) 0.0001(10)
C7 0.0564(13) 0.0838(17) 0.0594(12) -0.0338(12) -0.0017(10) 0.0034(12)
C8 0.0551(12) 0.0682(13) 0.0495(10) -0.0188(10) 0.0007(9) 0.0033(11)
C9 0.0368(9) 0.0515(10) 0.0498(10) -0.0145(8) -0.0001(8) 0.0016(8)
C10 0.0390(9) 0.0469(9) 0.0423(9) -0.0068(7) 0.0006(8) 0.0017(8)
C11 0.0633(12) 0.0456(9) 0.0354(8) -0.0041(7) 0.0037(9) -0.0018(9)
C12 0.0525(10) 0.0399(8) 0.0327(8) -0.0017(7) 0.0022(7) -0.0048(8)
C13 0.0514(10) 0.0378(8) 0.0379(8) -0.0009(7) 0.0053(7) -0.0066(7)
C14 0.0583(12) 0.0529(11) 0.0444(9) -0.0025(8) -0.0002(9) -0.0005(10)
C15 0.0569(13) 0.0627(13) 0.0690(13) 0.0003(10) 0.0002(11) 0.0075(11)
C16 0.0695(15) 0.0661(13) 0.0669(13) -0.0058(11) 0.0156(12) 0.0126(13)
C17 0.0746(15) 0.0562(11) 0.0494(10) -0.0078(9) 0.0174(11) -0.0006(11)
C18 0.0616(12) 0.0423(9) 0.0389(9) -0.0023(7) 0.0085(8) -0.0067(9)
C19 0.0725(14) 0.0550(11) 0.0336(8) -0.0058(8) 0.0005(9) -0.0067(11)
C20 0.0636(13) 0.0599(11) 0.0396(9) -0.0020(9) -0.0088(9) -0.0056(11)
C21 0.0514(11) 0.0440(9) 0.0412(9) -0.0017(7) 0.0013(8) -0.0046(8)
C22 0.0610(14) 0.0659(13) 0.0655(13) 0.0021(11) -0.0097(11) 0.0085(11)
N2 0.185(5) 0.173(4) 0.099(3) 0.007(3) 0.053(3) -0.053(4)
C23 0.192(5) 0.0720(19) 0.0563(16) 0.0113(15) 0.002(2) -0.038(3)
C24 0.223(6) 0.0581(17) 0.121(3) -0.0030(18) -0.066(4) 0.026(3)

loop_
_atom_type_symbol
_atom_type_description
_atom_type_scat_dispersion_real
_atom_type_scat_dispersion_imag
_atom_type_scat_source
C C 0.0181 0.0091 'International Tables Vol C Tables 4.2.6.8 and 6.1.1.4'
H H 0.0000 0.0000 'International Tables Vol C Tables 4.2.6.8 and 6.1.1.4'
N N 0.0311 0.0180 'International Tables Vol C Tables 4.2.6.8 and 6.1.1.4'
O O 0.0492 0.0322 'International Tables Vol C Tables 4.2.6.8 and 6.1.1.4'

loop_
_geom_angle_atom_site_label_1
_geom_angle_atom_site_label_2
_geom_angle_atom_site_label_3
_geom_angle
C3 O2 C4 123.80(16)
C10 O3 C11 104.31(14)
C21 O6 C22 118.51(17)
O4 N1 C11 118.60(18)
O5 N1 O4 124.14(19)
O5 N1 C11 117.26(16)
C2 C1 C12 125.96(16)
C11 C1 C2 103.23(15)
C11 C1 C12 130.81(17)
C1 C2 C3 131.58(16)
C10 C2 C1 107.74(16)
C10 C2 C3 120.63(17)
O1 C3 O2 117.81(18)
O1 C3 C2 127.90(18)
O2 C3 C2 114.29(16)
O2 C4 C9 122.67(17)
C5 C4 O2 116.0(2)
C5 C4 C9 121.3(2)
C4 C5 H5 120.7
C4 C5 C6 118.6(2)
C6 C5 H5 120.7
C5 C6 H6 119.6
C7 C6 C5 120.9(2)
C7 C6 H6 119.6
C6 C7 H7 119.6
C6 C7 C8 120.7(2)
C8 C7 H7 119.6
C7 C8 H8 120.4
C7 C8 C9 119.2(2)
C9 C8 H8 120.4
C4 C9 C8 119.32(19)
C4 C9 C10 113.88(17)
C8 C9 C10 126.8(2)
O3 C10 C2 111.01(16)
O3 C10 C9 124.77(17)
C2 C10 C9 124.20(18)
O3 C11 N1 114.27(15)
C1 C11 O3 113.71(16)
C1 C11 N1 132.02(17)
C13 C12 C1 120.82(17)
C21 C12 C1 118.33(17)
C21 C12 C13 120.69(16)
C12 C13 C18 118.37(17)
C14 C13 C12 123.63(17)
C14 C13 C18 117.98(18)
C13 C14 H14 119.4
C15 C14 C13 121.22(19)
C15 C14 H14 119.4
C14 C15 H15 119.8
C14 C15 C16 120.5(2)
C16 C15 H15 119.8
C15 C16 H16 119.9
C17 C16 C15 120.2(2)
C17 C16 H16 119.9
C16 C17 H17 119.5
C16 C17 C18 121.0(2)
C18 C17 H17 119.5
C17 C18 C13 119.2(2)
C19 C18 C13 118.77(18)
C19 C18 C17 122.06(18)
C18 C19 H19 118.9
C20 C19 C18 122.11(17)
C20 C19 H19 118.9
C19 C20 H20 120.2
C19 C20 C21 119.67(19)
C21 C20 H20 120.2
O6 C21 C12 116.45(16)
O6 C21 C20 123.16(18)
C12 C21 C20 120.36(18)
O6 C22 H22A 109.5
O6 C22 H22B 109.5
O6 C22 H22C 109.5
H22A C22 H22B 109.5
H22A C22 H22C 109.5
H22B C22 H22C 109.5
N2 C23 C24 179.8(5)
C23 C24 H24A 109.5
C23 C24 H24B 109.5
C23 C24 H24C 109.5
H24A C24 H24B 109.5
H24A C24 H24C 109.5
H24B C24 H24C 109.5

loop_
_geom_bond_atom_site_label_1
_geom_bond_atom_site_label_2
_geom_bond_distance
O1 C3 1.196(2)
O2 C3 1.384(2)
O2 C4 1.385(2)
O3 C10 1.351(2)
O3 C11 1.377(2)
O4 N1 1.223(2)
O5 N1 1.221(2)
O6 C21 1.362(2)
O6 C22 1.423(3)
N1 C11 1.419(3)
C1 C2 1.428(3)
C1 C11 1.355(3)
C1 C12 1.481(2)
C2 C3 1.448(3)
C2 C10 1.365(2)
C4 C5 1.382(3)
C4 C9 1.390(3)
C5 H5 0.9300
C5 C6 1.383(4)
C6 H6 0.9300
C6 C7 1.378(4)
C7 H7 0.9300
C7 C8 1.381(3)
C8 H8 0.9300
C8 C9 1.399(3)
C9 C10 1.425(3)
C12 C13 1.424(3)
C12 C21 1.377(3)
C13 C14 1.413(3)
C13 C18 1.430(2)
C14 H14 0.9300
C14 C15 1.364(3)
C15 H15 0.9300
C15 C16 1.411(3)
C16 H16 0.9300
C16 C17 1.354(4)
C17 H17 0.9300
C17 C18 1.416(3)
C18 C19 1.407(3)
C19 H19 0.9300
C19 C20 1.359(3)
C20 H20 0.9300
C20 C21 1.415(3)
C22 H22A 0.9600
C22 H22B 0.9600
C22 H22C 0.9600
N2 C23 1.122(7)
C23 C24 1.454(8)
C24 H24A 0.9600
C24 H24B 0.9600
C24 H24C 0.9600
